data_7706451
loop_
_publ_author_name
'Andrejevi\'c, Tina P'
'Aleksic, Ivana'
'Po\<ckaj, Marta'
'Kljun, Jakob'
'Milivojevic, Dusan'
'Stevanovi\'c, Nevena Lj'
'Nikodinovic-Runic, Jasmina'
'Turel, Iztok'
'Djuran, Milo\<s I'
'Gli\<si\'c, Biljana \/D'

_publ_section_title
;
 Tailoring copper(ii) complexes with pyridine-4,5-dicarboxylate esters for
 anti-Candida activity.
;
_journal_issue 7
_journal_name_full 'Dalton transactions (Cambridge, England : 2003)'
_journal_page_first 2627
_journal_page_last 2638
_journal_paper_doi 10.1039/d0dt04061d
_journal_volume 50
_journal_year 2021
_chemical_formula_moiety 'C26 H24 Cl4 Cu2 N4 O8 S2'
_chemical_formula_sum 'C26 H24 Cl4 Cu2 N4 O8 S2'
_chemical_formula_weight 853.49
_space_group_crystal_system monoclinic
_space_group_IT_number 14
_space_group_name_Hall '-P 2ybc'
_space_group_name_H-M_alt 'P 1 21/c 1'
_atom_sites_solution_hydrogens geom
_atom_sites_solution_primary dual
_audit_creation_date 2019-06-16
_audit_creation_method
;
Olex2 1.2
(compiled 2018.05.29 svn.r3508 for OlexSys, GUI svn.r5506)
;
_audit_update_record
;
2020-11-01 deposited with the CCDC.	2021-01-18 downloaded from the CCDC.
;
_cell_angle_alpha 90
_cell_angle_beta 99.719(5)
_cell_angle_gamma 90
_cell_formula_units_Z 2
_cell_length_a 12.0032(7)
_cell_length_b 17.3134(8)
_cell_length_c 7.6901(4)
_cell_measurement_reflns_used 3387
_cell_measurement_temperature 150.00(10)
_cell_measurement_theta_max 30.1590
_cell_measurement_theta_min 2.8910
_cell_volume 1575.19(14)
_computing_cell_refinement 'CrysAlisPro 1.171.39.46e (Rigaku OD, 2018)'
_computing_data_collection 'CrysAlisPro 1.171.39.46e (Rigaku OD, 2018)'
_computing_data_reduction 'CrysAlisPro 1.171.39.46e (Rigaku OD, 2018)'
_computing_molecular_graphics 'Olex2 (Dolomanov et al., 2009)'
_computing_publication_material 'Olex2 (Dolomanov et al., 2009)'
_computing_structure_refinement 'ShelXL (Sheldrick, 2015)'
_computing_structure_solution 'ShelXT (Sheldrick, 2015)'
_diffrn_ambient_environment N~2~
_diffrn_ambient_temperature 150.00(10)
_diffrn_detector 'CCD plate'
_diffrn_detector_area_resol_mean 10.4933
_diffrn_detector_type Atlas
_diffrn_measured_fraction_theta_full 0.999
_diffrn_measured_fraction_theta_max 0.999
_diffrn_measurement_details
;
List of Runs (angles in degrees, time in seconds):

  # Type    Start    End  Width  t~exp~   \w     \q     \k     \f   Frames
#--------------------------------------------------------------------------
  1  \w   -102.00 -61.00   1.00   18.65    --  -14.36-178.00   0.00   41
  2  \w     -4.00  25.00   1.00   18.65    --  -14.36 -99.00-120.00   29
  3  \w    -20.00  56.00   1.00   18.65    --   14.52 -99.00  30.00   76
  4  \w    -16.00  46.00   1.00   18.65    --   14.52  77.00-120.00   62
;
_diffrn_measurement_device 'four-circle diffractometer'
_diffrn_measurement_device_type 'SuperNova, Dual, Cu at home/near, Atlas'
_diffrn_measurement_method '\w scans'
_diffrn_orient_matrix_type 'CrysAlisPro convention (1999,Acta A55,543-557)'
_diffrn_orient_matrix_UB_11 -0.0382172000
_diffrn_orient_matrix_UB_12 -0.0173391000
_diffrn_orient_matrix_UB_13 0.0492893000
_diffrn_orient_matrix_UB_21 -0.0421118000
_diffrn_orient_matrix_UB_22 0.0271414000
_diffrn_orient_matrix_UB_23 -0.0351865000
_diffrn_orient_matrix_UB_31 -0.0189681000
_diffrn_orient_matrix_UB_32 -0.0253261000
_diffrn_orient_matrix_UB_33 -0.0713553000
_diffrn_radiation_monochromator mirror
_diffrn_radiation_probe x-ray
_diffrn_radiation_type MoK\a
_diffrn_radiation_wavelength 0.71073
_diffrn_reflns_av_R_equivalents 0.0277
_diffrn_reflns_av_unetI/netI 0.0374
_diffrn_reflns_Laue_measured_fraction_full 0.999
_diffrn_reflns_Laue_measured_fraction_max 0.999
_diffrn_reflns_limit_h_max 11
_diffrn_reflns_limit_h_min -15
_diffrn_reflns_limit_k_max 22
_diffrn_reflns_limit_k_min -22
_diffrn_reflns_limit_l_max 9
_diffrn_reflns_limit_l_min -9
_diffrn_reflns_number 8104
_diffrn_reflns_point_group_measured_fraction_full 0.999
_diffrn_reflns_point_group_measured_fraction_max 0.999
_diffrn_reflns_theta_full 25.242
_diffrn_reflns_theta_max 27.481
_diffrn_reflns_theta_min 2.353
_diffrn_source 'micro-focus sealed X-ray tube'
_diffrn_source_type 'SuperNova (Mo) X-ray Source'
_exptl_absorpt_coefficient_mu 1.878
_exptl_absorpt_correction_T_max 1.00000
_exptl_absorpt_correction_T_min 0.79124
_exptl_absorpt_correction_type multi-scan
_exptl_absorpt_process_details
;
CrysAlisPro 1.171.39.46e (Rigaku Oxford Diffraction, 2018)
Empirical absorption correction using spherical harmonics,
 implemented in SCALE3 ABSPACK scaling algorithm.
;
_exptl_crystal_colour 'clear blue'
_exptl_crystal_colour_lustre clear
_exptl_crystal_colour_primary blue
_exptl_crystal_density_diffrn 1.799
_exptl_crystal_description block
_exptl_crystal_F_000 860
_exptl_crystal_size_max 0.1
_exptl_crystal_size_mid 0.1
_exptl_crystal_size_min 0.05
_refine_diff_density_max 0.553
_refine_diff_density_min -0.457
_refine_diff_density_rms 0.084
_refine_ls_extinction_method none
_refine_ls_goodness_of_fit_ref 1.048
_refine_ls_hydrogen_treatment constr
_refine_ls_matrix_type full
_refine_ls_number_parameters 211
_refine_ls_number_reflns 3608
_refine_ls_number_restraints 0
_refine_ls_restrained_S_all 1.048
_refine_ls_R_factor_all 0.0400
_refine_ls_R_factor_gt 0.0315
_refine_ls_shift/su_max 0.002
_refine_ls_shift/su_mean 0.000
_refine_ls_structure_factor_coef Fsqd
_refine_ls_weighting_details 'w=1/[\s^2^(Fo^2^)+(0.0315P)^2^+1.1890P] where P=(Fo^2^+2Fc^2^)/3'
_refine_ls_weighting_scheme calc
_refine_ls_wR_factor_gt 0.0732
_refine_ls_wR_factor_ref 0.0787
_reflns_Friedel_coverage 0.000
_reflns_number_gt 3090
_reflns_number_total 3608
_reflns_threshold_expression 'I > 2\s(I)'
_cod_data_source_file d0dt04061d2.cif
_cod_data_source_block mob668
_cod_depositor_comments 'Adding full bibliography for 7706448--7706452.cif.'
_cod_database_code 7706451
_shelx_shelxl_version_number 2018/3
_chemical_oxdiff_formula 'C24 H24 N4 O8 Cu1 Cl1'
_shelx_space_group_comment
;
The symmetry employed for this shelxl refinement is uniquely defined
by the following loop, which should always be used as a source of
symmetry information in preference to the above space-group names.
They are only intended as comments.
;
_shelx_estimated_absorpt_t_max 0.912
_shelx_estimated_absorpt_t_min 0.834
_reflns_odcompleteness_completeness 99.92
_reflns_odcompleteness_iscentric 1
_reflns_odcompleteness_theta 27.50
_olex2_refinement_description
;
1. Fixed Uiso
 At 1.2 times of:
  All C(H) groups
 At 1.5 times of:
  All C(H,H,H) groups
2.a Aromatic/amide H refined with riding coordinates:
 C6(H6), C3(H3), C9(H9)
2.b Idealised Me refined as rotating group:
 C19(H19A,H19B,H19C), C20(H20A,H20B,H20C), C15(H15A,H15B,H15C)
;
_olex2_submission_special_instructions 'No special instructions were received'
_oxdiff_exptl_absorpt_empirical_details
;
Empirical correction (ABSPACK) includes:
- Absorption correction using spherical harmonics
- Frame scaling
;
_oxdiff_exptl_absorpt_empirical_full_max 1.281
_oxdiff_exptl_absorpt_empirical_full_min 0.768

loop_
_space_group_symop_operation_xyz
'x, y, z'
'-x, y+1/2, -z+1/2'
'-x, -y, -z'
'x, -y-1/2, z-1/2'

loop_
_atom_site_label
_atom_site_type_symbol
_atom_site_fract_x
_atom_site_fract_y
_atom_site_fract_z
_atom_site_U_iso_or_equiv
_atom_site_adp_type
_atom_site_occupancy
_atom_site_site_symmetry_order
_atom_site_calc_flag
_atom_site_refinement_flags_posn
_atom_site_refinement_flags_adp
_atom_site_refinement_flags_occupancy
_atom_site_disorder_assembly
_atom_site_disorder_group
Cu1 Cu 0.66771(2) 0.74049(2) 0.65637(4) 0.01510(9) Uani 1 1 d . . . . .
Cl1 Cl 0.78877(5) 0.77393(3) 0.47270(7) 0.01816(13) Uani 1 1 d . . . . .
Cl2 Cl 0.61533(5) 0.86499(3) 0.68027(8) 0.02188(14) Uani 1 1 d . . . . .
S8 S 0.62422(5) 0.48507(3) 0.67997(9) 0.02033(14) Uani 1 1 d . . . . .
O18 O 0.14503(14) 0.74217(9) 0.7703(2) 0.0199(4) Uani 1 1 d . . . . .
O17 O 0.26876(14) 0.82611(9) 0.9193(2) 0.0201(4) Uani 1 1 d . . . . .
O14 O 0.20636(15) 0.52616(9) 0.8121(2) 0.0241(4) Uani 1 1 d . . . . .
O13 O 0.19759(16) 0.61757(10) 1.0173(2) 0.0278(4) Uani 1 1 d . . . . .
N1 N 0.51846(16) 0.70043(11) 0.7219(3) 0.0152(4) Uani 1 1 d . . . . .
N11 N 0.69326(16) 0.62281(11) 0.6428(2) 0.0157(4) Uani 1 1 d . . . . .
C2 C 0.50974(19) 0.62274(12) 0.7283(3) 0.0154(4) Uani 1 1 d . . . . .
C6 C 0.4339(2) 0.74303(13) 0.7627(3) 0.0161(5) Uani 1 1 d . . . . .
H6 H 0.439698 0.796550 0.759096 0.019 Uiso 1 1 calc R . . . .
C7 C 0.60766(19) 0.58308(13) 0.6828(3) 0.0149(4) Uani 1 1 d . . . . .
C3 C 0.41729(19) 0.58617(13) 0.7771(3) 0.0167(5) Uani 1 1 d . . . . .
H3 H 0.413893 0.532544 0.780704 0.020 Uiso 1 1 calc R . . . .
C12 C 0.2355(2) 0.59246(13) 0.8942(3) 0.0178(5) Uani 1 1 d . . . . .
C10 C 0.7787(2) 0.57434(13) 0.6095(3) 0.0195(5) Uani 1 1 d . . . . .
C5 C 0.33765(19) 0.71061(13) 0.8104(3) 0.0148(4) Uani 1 1 d . . . . .
C4 C 0.33007(19) 0.63030(13) 0.8206(3) 0.0153(5) Uani 1 1 d . . . . .
C16 C 0.24745(19) 0.76589(13) 0.8422(3) 0.0156(5) Uani 1 1 d . . . . .
C9 C 0.7538(2) 0.49830(13) 0.6227(3) 0.0201(5) Uani 1 1 d . . . . .
H9 H 0.801756 0.458267 0.602774 0.024 Uiso 1 1 calc R . . . .
C19 C 0.0539(2) 0.79275(16) 0.7991(4) 0.0278(6) Uani 1 1 d . . . . .
H19A H 0.060805 0.841304 0.741536 0.042 Uiso 1 1 calc GR . . . .
H19B H 0.057749 0.801124 0.923356 0.042 Uiso 1 1 calc GR . . . .
H19C H -0.017230 0.769388 0.751460 0.042 Uiso 1 1 calc GR . . . .
C20 C 0.8875(2) 0.60322(15) 0.5664(4) 0.0342(7) Uani 1 1 d . . . . .
H20A H 0.873147 0.632899 0.459473 0.051 Uiso 1 1 calc GR . . . .
H20B H 0.935340 0.560207 0.550821 0.051 Uiso 1 1 calc GR . . . .
H20C H 0.924259 0.635174 0.660952 0.051 Uiso 1 1 calc GR . . . .
C15 C 0.1290(2) 0.47755(16) 0.8884(4) 0.0328(6) Uani 1 1 d . . . . .
H15A H 0.052807 0.494344 0.847964 0.049 Uiso 1 1 calc GR . . . .
H15B H 0.145713 0.481134 1.014722 0.049 Uiso 1 1 calc GR . . . .
H15C H 0.137199 0.424949 0.853153 0.049 Uiso 1 1 calc GR . . . .

loop_
_atom_site_aniso_label
_atom_site_aniso_U_11
_atom_site_aniso_U_22
_atom_site_aniso_U_33
_atom_site_aniso_U_23
_atom_site_aniso_U_13
_atom_site_aniso_U_12
Cu1 0.01650(16) 0.00960(14) 0.01985(16) 0.00002(10) 0.00491(11) 0.00002(11)
Cl1 0.0191(3) 0.0167(3) 0.0191(3) 0.0020(2) 0.0045(2) -0.0017(2)
Cl2 0.0237(3) 0.0106(3) 0.0322(3) 0.0004(2) 0.0073(2) 0.0007(2)
S8 0.0185(3) 0.0094(3) 0.0338(3) 0.0004(2) 0.0063(2) 0.0005(2)
O18 0.0139(8) 0.0160(8) 0.0295(10) -0.0032(7) 0.0030(7) 0.0018(7)
O17 0.0232(9) 0.0121(8) 0.0247(9) -0.0033(7) 0.0032(7) 0.0023(7)
O14 0.0271(9) 0.0165(8) 0.0316(10) -0.0039(7) 0.0139(8) -0.0084(7)
O13 0.0380(11) 0.0219(9) 0.0279(10) -0.0015(8) 0.0181(8) 0.0005(8)
N1 0.0147(9) 0.0122(9) 0.0181(9) 0.0004(7) 0.0014(7) 0.0004(8)
N11 0.0181(9) 0.0121(9) 0.0167(9) -0.0009(7) 0.0026(8) 0.0025(8)
C2 0.0177(11) 0.0119(10) 0.0157(11) -0.0007(9) 0.0005(9) 0.0015(9)
C6 0.0181(11) 0.0115(10) 0.0181(12) 0.0004(8) 0.0019(9) 0.0005(9)
C7 0.0169(11) 0.0107(10) 0.0166(11) -0.0008(8) 0.0010(9) 0.0004(9)
C3 0.0212(12) 0.0090(10) 0.0197(12) 0.0003(9) 0.0029(9) 0.0003(9)
C12 0.0191(11) 0.0129(10) 0.0212(12) 0.0028(9) 0.0027(9) 0.0036(9)
C10 0.0202(12) 0.0165(11) 0.0229(12) -0.0017(9) 0.0069(10) 0.0010(10)
C5 0.0162(11) 0.0134(10) 0.0144(10) -0.0017(8) 0.0014(9) 0.0010(9)
C4 0.0175(11) 0.0133(10) 0.0150(11) -0.0003(8) 0.0024(9) 0.0009(9)
C16 0.0170(11) 0.0149(11) 0.0152(11) 0.0030(8) 0.0035(9) 0.0010(9)
C9 0.0198(12) 0.0127(11) 0.0291(13) -0.0011(10) 0.0080(10) 0.0039(10)
C19 0.0158(12) 0.0270(13) 0.0407(16) -0.0036(12) 0.0052(11) 0.0064(11)
C20 0.0252(14) 0.0185(12) 0.064(2) 0.0016(13) 0.0229(14) 0.0043(12)
C15 0.0309(15) 0.0256(14) 0.0452(17) -0.0003(12) 0.0159(13) -0.0111(12)

loop_
_atom_type_symbol
_atom_type_description
_atom_type_scat_dispersion_real
_atom_type_scat_dispersion_imag
_atom_type_scat_source
C C 0.0033 0.0016 'International Tables Vol C Tables 4.2.6.8 and 6.1.1.4'
H H 0.0000 0.0000 'International Tables Vol C Tables 4.2.6.8 and 6.1.1.4'
Cl Cl 0.1484 0.1585 'International Tables Vol C Tables 4.2.6.8 and 6.1.1.4'
Cu Cu 0.3201 1.2651 'International Tables Vol C Tables 4.2.6.8 and 6.1.1.4'
N N 0.0061 0.0033 'International Tables Vol C Tables 4.2.6.8 and 6.1.1.4'
O O 0.0106 0.0060 'International Tables Vol C Tables 4.2.6.8 and 6.1.1.4'
S S 0.1246 0.1234 'International Tables Vol C Tables 4.2.6.8 and 6.1.1.4'

loop_
_geom_angle_atom_site_label_1
_geom_angle_atom_site_label_2
_geom_angle_atom_site_label_3
_geom_angle
_geom_angle_site_symmetry_1
_geom_angle_site_symmetry_3
_geom_angle_publ_flag
Cl1 Cu1 Cl1 106.79(2) . 4_576 ?
Cl2 Cu1 Cl1 91.35(2) . . ?
Cl2 Cu1 Cl1 97.66(2) . 4_576 ?
N1 Cu1 Cl1 156.00(6) . . ?
N1 Cu1 Cl1 96.28(6) . 4_576 ?
N1 Cu1 Cl2 92.05(5) . . ?
N1 Cu1 N11 79.81(7) . . ?
N11 Cu1 Cl1 83.64(5) . 4_576 ?
N11 Cu1 Cl1 95.99(6) . . ?
N11 Cu1 Cl2 171.85(6) . . ?
Cu1 Cl1 Cu1 103.90(2) . 4_575 ?
C9 S8 C7 89.03(11) . . ?
C16 O18 C19 114.87(18) . . ?
C12 O14 C15 116.42(19) . . ?
C2 N1 Cu1 114.82(15) . . ?
C6 N1 Cu1 126.77(15) . . ?
C6 N1 C2 118.4(2) . . ?
C7 N11 Cu1 112.06(15) . . ?
C7 N11 C10 111.04(19) . . ?
C10 N11 Cu1 136.84(16) . . ?
N1 C2 C7 113.0(2) . . ?
N1 C2 C3 122.4(2) . . ?
C3 C2 C7 124.6(2) . . ?
N1 C6 C5 122.6(2) . . ?
N11 C7 S8 114.78(17) . . ?
N11 C7 C2 120.28(19) . . ?
C2 C7 S8 124.93(17) . . ?
C4 C3 C2 119.2(2) . . ?
O14 C12 C4 110.66(19) . . ?
O13 C12 O14 125.7(2) . . ?
O13 C12 C4 123.4(2) . . ?
N11 C10 C20 123.0(2) . . ?
C9 C10 N11 113.3(2) . . ?
C9 C10 C20 123.7(2) . . ?
C6 C5 C4 118.8(2) . . ?
C6 C5 C16 116.2(2) . . ?
C4 C5 C16 124.9(2) . . ?
C3 C4 C12 120.1(2) . . ?
C3 C4 C5 118.5(2) . . ?
C5 C4 C12 121.1(2) . . ?
O18 C16 C5 112.32(19) . . ?
O17 C16 O18 125.3(2) . . ?
O17 C16 C5 122.3(2) . . ?
C10 C9 S8 111.83(18) . . ?

loop_
_geom_bond_atom_site_label_1
_geom_bond_atom_site_label_2
_geom_bond_distance
_geom_bond_site_symmetry_2
_geom_bond_publ_flag
Cu1 Cl1 2.2659(6) . ?
Cu1 Cl1 2.6264(7) 4_576 ?
Cu1 Cl2 2.2615(6) . ?
Cu1 N1 2.0613(19) . ?
Cu1 N11 2.0656(19) . ?
S8 C7 1.709(2) . ?
S8 C9 1.702(2) . ?
O18 C16 1.325(3) . ?
O18 C19 1.447(3) . ?
O17 C16 1.205(3) . ?
O14 C12 1.328(3) . ?
O14 C15 1.449(3) . ?
O13 C12 1.199(3) . ?
N1 C2 1.351(3) . ?
N1 C6 1.334(3) . ?
N11 C7 1.315(3) . ?
N11 C10 1.382(3) . ?
C2 C7 1.454(3) . ?
C2 C3 1.384(3) . ?
C6 C5 1.388(3) . ?
C3 C4 1.382(3) . ?
C12 C4 1.502(3) . ?
C10 C9 1.358(3) . ?
C10 C20 1.488(3) . ?
C5 C4 1.397(3) . ?
C5 C16 1.496(3) . ?
